data_4305277
loop_
_publ_author_name
'Hong Deng'
'Yongcai Qiu'
'Carole Daiguebonne'
'Nicolas Kerbellec'
'Olivier Guillou'
'Matthias Zeller'
'Stuart R. Batten'

_publ_contact_author
;
 Hong Deng
 School of Chemistry and Environment
 South China Nomal University 
 Guangzhou 510006
 P. R. China
;
_publ_contact_author_email dh@scnu.edu.cn
_publ_contact_author_fax '86 20 33381880'
_publ_contact_author_phone '86 20 33381880'
_publ_section_title
;
Synthesis of New Copper Cyanide complexes via the Transformation of
Organonitrile to Inorganic Cyanide
;
_journal_name_full 'Inorganic Chemistry'
_journal_page_first 5866
_journal_page_last 5872
_journal_paper_doi 10.1021/ic800164b
_journal_volume 47
_journal_year 2008
_chemical_formula_moiety 'C5 Cu3 N5, Cu H14 N4 O, H2 O'
_chemical_formula_sum 'C5 H16 Cu4 N9 O2'
_chemical_formula_weight 488.43
_chemical_name_systematic
; 
 ? 
;
_space_group_IT_number 19
_symmetry_cell_setting orthorhombic
_symmetry_space_group_name_Hall 'P 2ac 2ab'
_symmetry_space_group_name_H-M 'P 21 21 21'
_atom_sites_solution_hydrogens geom
_atom_sites_solution_primary direct
_atom_sites_solution_secondary difmap
_audit_creation_method SHELXL-97
_cell_angle_alpha 90.00
_cell_angle_beta 90.00
_cell_angle_gamma 90.00
_cell_formula_units_Z 4
_cell_length_a 7.91090(10)
_cell_length_b 10.4906(2)
_cell_length_c 18.9281(3)
_cell_measurement_reflns_used 2200
_cell_measurement_temperature 293(2)
_cell_measurement_theta_max 28.00
_cell_measurement_theta_min 1.36
_cell_volume 1570.84(4)
_computing_cell_refinement 'SAINT (Bruker, 2004)'
_computing_data_collection 'APEX-II (Bruker, 2004)'
_computing_data_reduction SAINT
_computing_molecular_graphics 'SHELXTL-XP (Bruker, 2004)'
_computing_publication_material 'SHELXTL (Bruker, 2004)'
_computing_structure_refinement 'SHELXL-97 (Sheldrick, 1997)'
_computing_structure_solution 'SHELXS-97 (Sheldrick, 1997)'
_diffrn_ambient_temperature 293(2)
_diffrn_measured_fraction_theta_full 0.999
_diffrn_measured_fraction_theta_max 0.999
_diffrn_measurement_device_type 'Bruker APEX-II area-detector diffractometer'
_diffrn_measurement_method '\f and \w scan'
_diffrn_radiation_monochromator graphite
_diffrn_radiation_source 'fine-focus sealed tube'
_diffrn_radiation_type MoK\a
_diffrn_radiation_wavelength 0.71073
_diffrn_reflns_av_R_equivalents 0.0399
_diffrn_reflns_av_sigmaI/netI 0.0618
_diffrn_reflns_limit_h_max 10
_diffrn_reflns_limit_h_min -10
_diffrn_reflns_limit_k_max 11
_diffrn_reflns_limit_k_min -13
_diffrn_reflns_limit_l_max 21
_diffrn_reflns_limit_l_min -24
_diffrn_reflns_number 11291
_diffrn_reflns_theta_full 27.94
_diffrn_reflns_theta_max 27.94
_diffrn_reflns_theta_min 2.15
_diffrn_standards_number 0
_exptl_absorpt_coefficient_mu 5.355
_exptl_absorpt_correction_T_max 0.381
_exptl_absorpt_correction_T_min 0.354
_exptl_absorpt_correction_type multi-scan
_exptl_absorpt_process_details SADABS
_exptl_crystal_colour blue
_exptl_crystal_density_diffrn 2.065
_exptl_crystal_density_method 'not measured'
_exptl_crystal_description needle
_exptl_crystal_F_000 964
_exptl_crystal_size_max 0.20
_exptl_crystal_size_mid 0.18
_exptl_crystal_size_min 0.18
_refine_diff_density_max 0.583
_refine_diff_density_min -0.457
_refine_diff_density_rms 0.107
_refine_ls_abs_structure_details 'Flack H D (1983), Acta Cryst. A39, 876-881, 1602 Friedel pairs'
_refine_ls_abs_structure_Flack 0.45(3)
_refine_ls_extinction_method none
_refine_ls_goodness_of_fit_ref 0.988
_refine_ls_hydrogen_treatment constr
_refine_ls_matrix_type full
_refine_ls_number_parameters 186
_refine_ls_number_reflns 3769
_refine_ls_number_restraints 0
_refine_ls_restrained_S_all 0.988
_refine_ls_R_factor_all 0.0663
_refine_ls_R_factor_gt 0.0391
_refine_ls_shift/su_max 0.001
_refine_ls_shift/su_mean 0.000
_refine_ls_structure_factor_coef Fsqd
_refine_ls_weighting_details 'calc w=1/[\s^2^(Fo^2^)+(0.0298P)^2^] where P=(Fo^2^+2Fc^2^)/3'
_refine_ls_weighting_scheme calc
_refine_ls_wR_factor_gt 0.0658
_refine_ls_wR_factor_ref 0.0741
_reflns_number_gt 2773
_reflns_number_total 3769
_reflns_threshold_expression >2sigma(I)
_cod_data_source_file ic800164b-file002_1.cif
_cod_data_source_block 1
_cod_database_code 4305277

loop_
_symmetry_equiv_pos_as_xyz
'x, y, z'
'-x+1/2, -y, z+1/2'
'-x, y+1/2, -z+1/2'
'x+1/2, -y+1/2, -z'

loop_
_atom_site_label
_atom_site_type_symbol
_atom_site_fract_x
_atom_site_fract_y
_atom_site_fract_z
_atom_site_U_iso_or_equiv
_atom_site_adp_type
_atom_site_occupancy
_atom_site_symmetry_multiplicity
_atom_site_calc_flag
_atom_site_refinement_flags
_atom_site_disorder_assembly
_atom_site_disorder_group
C1 C 0.9041(7) 1.0118(5) 0.4074(3) 0.0293(12) Uani 1 1 d . . .
C2 C 0.6173(7) 0.7826(5) 0.4658(2) 0.0276(11) Uani 1 1 d . . .
C3 C 0.4960(7) 1.0164(5) 0.3721(3) 0.0303(12) Uani 1 1 d . . .
C4 C 0.7540(7) 0.8025(5) 0.2916(3) 0.0302(11) Uani 1 1 d . . .
C5 C 0.7120(6) 1.1311(4) 0.5855(2) 0.0218(11) Uani 1 1 d . . .
Cu1 Cu 0.68440(8) 0.90123(6) 0.37102(3) 0.03448(16) Uani 1 1 d . . .
Cu2 Cu 0.81685(8) 0.89741(6) 0.49120(3) 0.03010(15) Uani 1 1 d . . .
Cu3 Cu 1.18664(8) 1.20806(6) 0.36586(3) 0.03263(16) Uani 1 1 d . . .
Cu4 Cu 0.25845(7) 0.09405(6) 0.63877(3) 0.03205(15) Uani 1 1 d . . .
N1 N 0.9935(5) 1.0882(5) 0.3887(2) 0.0354(11) Uani 1 1 d . . .
N2 N 0.5083(5) 0.7123(4) 0.4763(2) 0.0286(10) Uani 1 1 d . . .
N3 N 0.3835(6) 1.0874(5) 0.3743(2) 0.0496(13) Uani 1 1 d . . .
N4 N 0.7978(5) 0.7527(4) 0.2404(2) 0.0366(11) Uani 1 1 d . . .
N5 N 0.7437(6) 1.0364(4) 0.5587(2) 0.0362(11) Uani 1 1 d . . .
N6 N 0.1370(6) 0.1936(5) 0.5601(2) 0.0500(14) Uani 1 1 d . . .
H3A H 0.1253 0.1439 0.5223 0.075 Uiso 1 1 calc R . .
H3B H 0.1977 0.2620 0.5487 0.075 Uiso 1 1 calc R . .
H3C H 0.0356 0.2179 0.5753 0.075 Uiso 1 1 calc R . .
N7 N 0.3435(6) -0.0294(5) 0.5644(3) 0.0576(15) Uani 1 1 d . . .
H4A H 0.4481 -0.0080 0.5518 0.086 Uiso 1 1 calc R . .
H4B H 0.2761 -0.0262 0.5268 0.086 Uiso 1 1 calc R . .
H4C H 0.3435 -0.1081 0.5819 0.086 Uiso 1 1 calc R . .
N8 N 0.4278(6) 0.0219(5) 0.7097(2) 0.0522(14) Uani 1 1 d . . .
H7A H 0.5302 0.0527 0.7004 0.078 Uiso 1 1 calc R . .
H7B H 0.4296 -0.0627 0.7063 0.078 Uiso 1 1 calc R . .
H7C H 0.3973 0.0442 0.7532 0.078 Uiso 1 1 calc R . .
N9 N 0.2192(7) 0.2457(4) 0.7036(2) 0.0589(16) Uani 1 1 d . . .
H11A H 0.2802 0.3116 0.6886 0.088 Uiso 1 1 calc R . .
H11B H 0.2501 0.2254 0.7474 0.088 Uiso 1 1 calc R . .
H11C H 0.1101 0.2664 0.7032 0.088 Uiso 1 1 calc R . .
O1W O 0.3250(7) 0.2270(5) 0.8547(2) 0.104(2) Uani 1 1 d . . .
H2W H 0.3604 0.1504 0.8616 0.156 Uiso 1 1 d R . .
H1W H 0.2448 0.2348 0.8851 0.156 Uiso 1 1 d R . .
H3W H -0.0544 -0.0054 0.6608 0.156 Uiso 1 1 d R . .
H4W H 0.0115 -0.0660 0.7134 0.156 Uiso 1 1 d R . .
O2W O 0.0368(5) -0.0211(5) 0.6789(2) 0.0691(15) Uani 1 1 d . . .

loop_
_atom_site_aniso_label
_atom_site_aniso_U_11
_atom_site_aniso_U_22
_atom_site_aniso_U_33
_atom_site_aniso_U_23
_atom_site_aniso_U_13
_atom_site_aniso_U_12
C1 0.029(3) 0.021(3) 0.038(3) -0.006(3) 0.011(2) -0.005(3)
C2 0.028(3) 0.024(3) 0.031(3) -0.003(2) 0.001(2) 0.004(3)
C3 0.036(3) 0.025(3) 0.030(3) 0.002(3) 0.004(3) 0.001(3)
C4 0.032(3) 0.033(3) 0.026(3) 0.001(2) -0.001(2) -0.001(3)
C5 0.023(3) 0.021(3) 0.021(2) -0.0029(19) 0.001(2) 0.002(2)
Cu1 0.0387(3) 0.0341(4) 0.0306(3) -0.0024(3) 0.0032(3) 0.0038(4)
Cu2 0.0282(3) 0.0269(3) 0.0352(3) 0.0011(3) -0.0012(3) 0.0023(3)
Cu3 0.0358(3) 0.0282(3) 0.0339(3) 0.0017(3) 0.0016(4) -0.0046(3)
Cu4 0.0341(3) 0.0286(3) 0.0335(3) -0.0014(3) -0.0009(3) -0.0009(3)
N1 0.034(3) 0.031(3) 0.041(3) -0.001(2) 0.0022(19) -0.004(3)
N2 0.029(2) 0.031(3) 0.026(2) -0.002(2) 0.0030(19) -0.001(2)
N3 0.044(3) 0.039(3) 0.066(3) 0.015(3) -0.004(3) 0.001(3)
N4 0.047(3) 0.029(3) 0.034(2) 0.003(2) 0.002(2) -0.005(2)
N5 0.031(2) 0.041(3) 0.037(2) -0.003(2) -0.005(2) -0.001(2)
N6 0.058(3) 0.057(4) 0.036(2) 0.001(3) 0.003(2) 0.004(3)
N7 0.032(3) 0.059(4) 0.081(4) -0.030(3) 0.009(3) -0.001(3)
N8 0.044(3) 0.046(3) 0.066(3) 0.013(3) -0.015(3) -0.006(3)
N9 0.105(5) 0.039(3) 0.033(2) -0.005(2) -0.005(3) 0.013(3)
O1W 0.135(5) 0.136(5) 0.042(3) 0.004(3) -0.004(3) 0.067(4)
O2W 0.050(3) 0.090(4) 0.068(3) 0.028(3) 0.002(2) -0.002(3)

loop_
_atom_type_symbol
_atom_type_description
_atom_type_scat_dispersion_real
_atom_type_scat_dispersion_imag
_atom_type_scat_source
C C 0.0033 0.0000 'International Tables Vol C Tables 4.2.6.8 and 6.1.1.4'
H H 0.0000 0.0000 'International Tables Vol C Tables 4.2.6.8 and 6.1.1.4'
N N 0.0061 0.0000 'International Tables Vol C Tables 4.2.6.8 and 6.1.1.4'
O O 0.0106 0.0000 'International Tables Vol C Tables 4.2.6.8 and 6.1.1.4'
Cu Cu 0.3201 0.0000 'International Tables Vol C Tables 4.2.6.8 and 6.1.1.4'

loop_
_geom_angle_atom_site_label_1
_geom_angle_atom_site_label_2
_geom_angle_atom_site_label_3
_geom_angle
_geom_angle_site_symmetry_1
_geom_angle_site_symmetry_3
_geom_angle_publ_flag
N1 C1 Cu2 148.1(5) . . ?
N1 C1 Cu1 140.6(4) . . ?
Cu2 C1 Cu1 71.11(16) . . ?
N2 C2 Cu2 156.3(4) . . ?
N2 C2 Cu1 132.0(4) . . ?
Cu2 C2 Cu1 71.26(17) . . ?
N3 C3 Cu1 178.3(5) . . ?
N4 C4 Cu1 174.0(5) . . ?
N5 C5 Cu3 173.1(5) . 4_476 ?
C4 Cu1 C3 125.1(2) . . ?
C4 Cu1 C1 107.8(2) . . ?
C3 Cu1 C1 106.2(2) . . ?
C4 Cu1 C2 113.4(2) . . ?
C3 Cu1 C2 98.99(19) . . ?
C1 Cu1 C2 103.20(18) . . ?
C4 Cu1 Cu2 125.91(15) . . ?
C3 Cu1 Cu2 108.97(16) . . ?
C1 Cu1 Cu2 52.67(13) . . ?
C2 Cu1 Cu2 50.56(13) . . ?
N2 Cu2 N5 115.92(17) 4_566 . ?
N2 Cu2 C2 108.57(19) 4_566 . ?
N5 Cu2 C2 110.62(18) . . ?
N2 Cu2 C1 108.15(19) 4_566 . ?
N5 Cu2 C1 99.13(18) . . ?
C2 Cu2 C1 114.4(2) . . ?
N2 Cu2 Cu1 127.25(11) 4_566 . ?
N5 Cu2 Cu1 116.27(13) . . ?
C2 Cu2 Cu1 58.18(14) . . ?
C1 Cu2 Cu1 56.22(14) . . ?
C5 Cu3 N3 115.5(2) 4_576 1_655 ?
C5 Cu3 N1 121.23(19) 4_576 . ?
N3 Cu3 N1 100.17(17) 1_655 . ?
C5 Cu3 N4 105.05(18) 4_576 3_755 ?
N3 Cu3 N4 99.98(17) 1_655 3_755 ?
N1 Cu3 N4 113.14(17) . 3_755 ?
N7 Cu4 N9 165.8(2) . . ?
N7 Cu4 N8 90.1(2) . . ?
N9 Cu4 N8 89.6(2) . . ?
N7 Cu4 N6 88.6(2) . . ?
N9 Cu4 N6 88.18(18) . . ?
N8 Cu4 N6 166.06(19) . . ?
N7 Cu4 O2W 98.58(19) . . ?
N9 Cu4 O2W 95.6(2) . . ?
N8 Cu4 O2W 95.17(16) . . ?
N6 Cu4 O2W 98.75(17) . . ?
C1 N1 Cu3 169.4(5) . . ?
C2 N2 Cu2 171.4(4) . 4_466 ?
C3 N3 Cu3 173.4(5) . 1_455 ?
C4 N4 Cu3 159.5(4) . 3_745 ?
C5 N5 Cu2 165.7(4) . . ?
Cu4 N6 H3A 109.5 . . ?
Cu4 N6 H3B 109.5 . . ?
H3A N6 H3B 109.5 . . ?
Cu4 N6 H3C 109.5 . . ?
H3A N6 H3C 109.5 . . ?
H3B N6 H3C 109.5 . . ?
Cu4 N7 H4A 109.5 . . ?
Cu4 N7 H4B 109.5 . . ?
H4A N7 H4B 109.5 . . ?
Cu4 N7 H4C 109.5 . . ?
H4A N7 H4C 109.5 . . ?
H4B N7 H4C 109.5 . . ?
Cu4 N8 H7A 109.5 . . ?
Cu4 N8 H7B 109.5 . . ?
H7A N8 H7B 109.5 . . ?
Cu4 N8 H7C 109.5 . . ?
H7A N8 H7C 109.5 . . ?
H7B N8 H7C 109.5 . . ?
Cu4 N9 H11A 109.5 . . ?
Cu4 N9 H11B 109.5 . . ?
H11A N9 H11B 109.5 . . ?
Cu4 N9 H11C 109.5 . . ?
H11A N9 H11C 109.5 . . ?
H11B N9 H11C 109.5 . . ?
H2W O1W H1W 103.2 . . ?
Cu4 O2W H3W 115.9 . . ?
Cu4 O2W H4W 139.0 . . ?
H3W O2W H4W 103.4 . . ?

loop_
_geom_bond_atom_site_label_1
_geom_bond_atom_site_label_2
_geom_bond_distance
_geom_bond_site_symmetry_2
_geom_bond_publ_flag
C1 N1 1.126(6) . ?
C1 Cu2 2.105(5) . ?
C1 Cu1 2.200(5) . ?
C2 N2 1.152(6) . ?
C2 Cu2 2.043(5) . ?
C2 Cu1 2.248(5) . ?
C3 N3 1.162(6) . ?
C3 Cu1 1.919(5) . ?
C4 N4 1.155(6) . ?
C4 Cu1 1.906(5) . ?
C5 N5 1.144(5) . ?
C5 Cu3 1.933(5) 4_476 ?
Cu1 Cu2 2.5047(8) . ?
Cu2 N2 1.999(4) 4_566 ?
Cu2 N5 2.023(4) . ?
Cu3 C5 1.933(5) 4_576 ?
Cu3 N3 2.013(5) 1_655 ?
Cu3 N1 2.025(5) . ?
Cu3 N4 2.068(4) 3_755 ?
Cu4 N7 2.027(4) . ?
Cu4 N9 2.033(4) . ?
Cu4 N8 2.042(4) . ?
Cu4 N6 2.056(4) . ?
Cu4 O2W 2.261(4) . ?
N2 Cu2 1.999(4) 4_466 ?
N3 Cu3 2.013(5) 1_455 ?
N4 Cu3 2.068(4) 3_745 ?
N6 H3A 0.8900 . ?
N6 H3B 0.8900 . ?
N6 H3C 0.8900 . ?
N7 H4A 0.8900 . ?
N7 H4B 0.8900 . ?
N7 H4C 0.8900 . ?
N8 H7A 0.8900 . ?
N8 H7B 0.8900 . ?
N8 H7C 0.8900 . ?
N9 H11A 0.8900 . ?
N9 H11B 0.8900 . ?
N9 H11C 0.8900 . ?
O1W H2W 0.8604 . ?
O1W H1W 0.8600 . ?
O2W H3W 0.8145 . ?
O2W H4W 0.8296 . ?

loop_
_geom_torsion_atom_site_label_1
_geom_torsion_atom_site_label_2
_geom_torsion_atom_site_label_3
_geom_torsion_atom_site_label_4
_geom_torsion
_geom_torsion_site_symmetry_1
_geom_torsion_site_symmetry_2
_geom_torsion_site_symmetry_3
_geom_torsion_site_symmetry_4
_geom_torsion_publ_flag
N1 C1 Cu1 C4 62.5(7) . . . . ?
Cu2 C1 Cu1 C4 -122.01(18) . . . . ?
N1 C1 Cu1 C3 -73.7(7) . . . . ?
Cu2 C1 Cu1 C3 101.82(19) . . . . ?
N1 C1 Cu1 C2 -177.2(7) . . . . ?
Cu2 C1 Cu1 C2 -1.78(19) . . . . ?
N1 C1 Cu1 Cu2 -175.5(8) . . . . ?
N2 C2 Cu1 C4 -67.5(6) . . . . ?
Cu2 C2 Cu1 C4 118.1(2) . . . . ?
N2 C2 Cu1 C3 67.2(6) . . . . ?
Cu2 C2 Cu1 C3 -107.22(19) . . . . ?
N2 C2 Cu1 C1 176.2(5) . . . . ?
Cu2 C2 Cu1 C1 1.8(2) . . . . ?
N2 C2 Cu1 Cu2 174.4(6) . . . . ?
N2 C2 Cu2 N2 67.5(11) . . . 4_566 ?
Cu1 C2 Cu2 N2 -122.90(15) . . . 4_566 ?
N2 C2 Cu2 N5 -60.8(11) . . . . ?
Cu1 C2 Cu2 N5 108.85(16) . . . . ?
N2 C2 Cu2 C1 -171.7(10) . . . . ?
Cu1 C2 Cu2 C1 -2.0(2) . . . . ?
N2 C2 Cu2 Cu1 -169.6(12) . . . . ?
N1 C1 Cu2 N2 -62.3(9) . . . 4_566 ?
Cu1 C1 Cu2 N2 123.17(15) . . . 4_566 ?
N1 C1 Cu2 N5 59.0(9) . . . . ?
Cu1 C1 Cu2 N5 -115.58(16) . . . . ?
N1 C1 Cu2 C2 176.7(8) . . . . ?
Cu1 C1 Cu2 C2 2.1(2) . . . . ?
N1 C1 Cu2 Cu1 174.6(10) . . . . ?
C4 Cu1 Cu2 N2 -2.3(3) . . . 4_566 ?
C3 Cu1 Cu2 N2 176.0(2) . . . 4_566 ?
C1 Cu1 Cu2 N2 -87.8(2) . . . 4_566 ?
C2 Cu1 Cu2 N2 89.9(2) . . . 4_566 ?
C4 Cu1 Cu2 N5 168.8(2) . . . . ?
C3 Cu1 Cu2 N5 -12.9(2) . . . . ?
C1 Cu1 Cu2 N5 83.3(2) . . . . ?
C2 Cu1 Cu2 N5 -99.0(2) . . . . ?
C4 Cu1 Cu2 C2 -92.3(3) . . . . ?
C3 Cu1 Cu2 C2 86.1(2) . . . . ?
C1 Cu1 Cu2 C2 -177.8(2) . . . . ?
C4 Cu1 Cu2 C1 85.5(3) . . . . ?
C3 Cu1 Cu2 C1 -96.2(2) . . . . ?
C2 Cu1 Cu2 C1 177.8(2) . . . . ?
Cu2 C1 N1 Cu3 43(3) . . . . ?
Cu1 C1 N1 Cu3 -146(2) . . . . ?
C5 Cu3 N1 C1 -100(2) 4_576 . . . ?
N3 Cu3 N1 C1 28(2) 1_655 . . . ?
N4 Cu3 N1 C1 134(2) 3_755 . . . ?
N2 Cu2 N5 C5 118.7(18) 4_566 . . . ?
C2 Cu2 N5 C5 -117.2(18) . . . . ?
C1 Cu2 N5 C5 3.3(18) . . . . ?
Cu1 Cu2 N5 C5 -53.4(19) . . . . ?
